data_4063697
loop_
_publ_author_name
'Saito, Shinichi'
'Saika, Mitsuya'
'Yamasaki, Ryu'
'Azumaya, Isao'
'Masu, Hyuma'

_publ_section_title
;
 Synthesis and Structure of Dinuclear Silver(I) and Palladium(II)
 Complexes of 2,7-Bis(methylene)naphthalene-Bridged Bis-N-Heterocyclic
 Carbene Ligands
;
_journal_issue 6
_journal_name_full Organometallics
_journal_page_first 1366
_journal_paper_doi 10.1021/om1008583
_journal_volume 30
_journal_year 2011
_chemical_formula_moiety 'C52 H64 N8 I4 Pd2, 2(C H2 Cl2)'
_chemical_formula_sum 'C54 H68 Cl4 I4 N8 Pd2'
_chemical_formula_weight 1691.36
_chemical_name_systematic
; 
 ? 
;
_space_group_IT_number 15
_symmetry_cell_setting monoclinic
_symmetry_space_group_name_Hall '-C 2yc'
_symmetry_space_group_name_H-M 'C 1 2/c 1'
_atom_sites_solution_hydrogens geom
_atom_sites_solution_primary direct
_atom_sites_solution_secondary difmap
_audit_creation_method SHELXL-97
_cell_angle_alpha 90.00
_cell_angle_beta 130.5370(10)
_cell_angle_gamma 90.00
_cell_formula_units_Z 4
_cell_length_a 35.0351(8)
_cell_length_b 9.8429(2)
_cell_length_c 23.6265(6)
_cell_measurement_reflns_used 8052
_cell_measurement_temperature 150
_cell_measurement_theta_max 65.35
_cell_measurement_theta_min 2.54
_cell_volume 6192.0(3)
_computing_cell_refinement 'Smart (Bruker AXS)'
_computing_data_collection 'Smart '
_computing_data_reduction 'SAINT (Bruker AXS, 2004)'
_computing_molecular_graphics 'XSHEL (Bruker AXS,2002)'
_computing_publication_material 'XCIF (Bruker AXS, 2001)'
_computing_structure_refinement 'SHELXL-97 (Sheldrick, 1997)'
_computing_structure_solution 'SHELXS-97 (Sheldrick, 1997)'
_diffrn_ambient_temperature 150
_diffrn_detector_area_resol_mean 8.333
_diffrn_measured_fraction_theta_full 0.921
_diffrn_measured_fraction_theta_max 0.921
_diffrn_measurement_device_type 'Bruker ApexII CCD area detector'
_diffrn_measurement_method 'omega scans'
_diffrn_radiation_monochromator graphite
_diffrn_radiation_source 'fine-focus sealed tube'
_diffrn_radiation_type CuK\a
_diffrn_radiation_wavelength 1.54178
_diffrn_reflns_av_R_equivalents 0.0558
_diffrn_reflns_av_sigmaI/netI 0.0448
_diffrn_reflns_limit_h_max 39
_diffrn_reflns_limit_h_min -41
_diffrn_reflns_limit_k_max 11
_diffrn_reflns_limit_k_min -9
_diffrn_reflns_limit_l_max 26
_diffrn_reflns_limit_l_min -24
_diffrn_reflns_number 25841
_diffrn_reflns_theta_full 66.03
_diffrn_reflns_theta_max 66.03
_diffrn_reflns_theta_min 3.32
_exptl_absorpt_coefficient_mu 22.251
_exptl_absorpt_correction_T_max 0.1351
_exptl_absorpt_correction_T_min 0.0949
_exptl_absorpt_correction_type empirical
_exptl_absorpt_process_details
;
SADABS Sheldrick 1996
;
_exptl_crystal_colour yellow
_exptl_crystal_density_diffrn 1.814
_exptl_crystal_density_method 'not measured'
_exptl_crystal_description prismatic
_exptl_crystal_F_000 3280
_exptl_crystal_size_max 0.20
_exptl_crystal_size_mid 0.20
_exptl_crystal_size_min 0.15
_refine_diff_density_max 3.254
_refine_diff_density_min -1.372
_refine_diff_density_rms 0.200
_refine_ls_extinction_method none
_refine_ls_goodness_of_fit_ref 1.093
_refine_ls_hydrogen_treatment constr
_refine_ls_matrix_type full
_refine_ls_number_parameters 327
_refine_ls_number_reflns 4980
_refine_ls_number_restraints 0
_refine_ls_restrained_S_all 1.093
_refine_ls_R_factor_all 0.0551
_refine_ls_R_factor_gt 0.0516
_refine_ls_shift/su_max 0.001
_refine_ls_shift/su_mean 0.000
_refine_ls_structure_factor_coef Fsqd
_refine_ls_weighting_details 'calc w=1/[\s^2^(Fo^2^)+(0.0754P)^2^+68.0042P] where P=(Fo^2^+2Fc^2^)/3'
_refine_ls_weighting_scheme calc
_refine_ls_wR_factor_gt 0.1346
_refine_ls_wR_factor_ref 0.1376
_reflns_number_gt 4571
_reflns_number_total 4980
_reflns_threshold_expression >2sigma
_cod_data_source_file om1008583_si_002.cif
_cod_data_source_block a0504221mas(9b)
_cod_depositor_comments
;
The following automatic conversions were performed:

'_symmetry_cell_setting' value 'Monoclinic' changed to 'monoclinic'
according to /home/saulius/struct/CIF-dictionaries/cif_core.dic
dictionary named 'cif_core.dic' version 2.4.1 from 2010-06-29.

Automatic conversion script
Id: cif_fix_values 1715 2011-07-08 13:25:40Z adriana 
;
_cod_original_cell_volume 6192.0(2)
_cod_original_sg_symbol_H-M 'C2/c  '
_cod_database_code 4063697

loop_
_symmetry_equiv_pos_as_xyz
'x, y, z'
'-x, y, -z+1/2'
'x+1/2, y+1/2, z'
'-x+1/2, y+1/2, -z+1/2'
'-x, -y, -z'
'x, -y, z-1/2'
'-x+1/2, -y+1/2, -z'
'x+1/2, -y+1/2, z-1/2'

loop_
_atom_site_label
_atom_site_type_symbol
_atom_site_fract_x
_atom_site_fract_y
_atom_site_fract_z
_atom_site_U_iso_or_equiv
_atom_site_adp_type
_atom_site_occupancy
_atom_site_symmetry_multiplicity
_atom_site_calc_flag
_atom_site_refinement_flags
Pd1 Pd 0.171556(17) 0.94356(5) 0.04642(2) 0.01819(16) Uani 1 1 d .
I2 I 0.155157(17) 0.68334(4) 0.02203(3) 0.02872(17) Uani 1 1 d .
I1 I 0.184697(19) 1.20635(5) 0.06359(3) 0.03079(17) Uani 1 1 d .
C19 C 0.0084(3) 0.9232(7) -0.3561(4) 0.0209(14) Uani 1 1 d .
N2 N 0.1264(2) 0.9720(6) 0.1224(3) 0.0257(13) Uani 1 1 d .
N3 N 0.2262(2) 0.9450(6) -0.0131(3) 0.0263(13) Uani 1 1 d .
N1 N 0.2000(2) 0.8790(7) 0.1951(3) 0.0253(13) Uani 1 1 d .
N4 N 0.1470(2) 0.9487(7) -0.1034(3) 0.0287(14) Uani 1 1 d .
C1 C 0.1655(3) 0.9324(7) 0.1257(4) 0.0211(14) Uani 1 1 d .
C20 C 0.0161(3) 0.7851(7) -0.3636(4) 0.0234(15) Uani 1 1 d .
C10 C 0.2186(3) 0.9454(9) -0.0787(4) 0.040(2) Uani 1 1 d .
H10 H 0.2439 0.9446 -0.0828 0.048 Uiso 1 1 calc R
C9 C 0.1818(3) 0.9470(7) -0.0285(4) 0.0240(15) Uani 1 1 d .
C2 C 0.1374(3) 0.9412(9) 0.1888(4) 0.036(2) Uani 1 1 d .
H2 H 0.1163 0.9573 0.2002 0.043 Uiso 1 1 calc R
C18 C 0.0337(3) 0.9769(8) -0.2841(4) 0.0244(15) Uani 1 1 d .
H18 H 0.0300 1.0702 -0.2783 0.029 Uiso 1 1 calc R
C8 C 0.0811(3) 1.0410(8) 0.0589(4) 0.0256(15) Uani 1 1 d .
H8A H 0.0910 1.1216 0.0459 0.031 Uiso 1 1 calc R
H8B H 0.0617 1.0732 0.0733 0.031 Uiso 1 1 calc R
C4 C 0.2497(3) 0.8306(8) 0.2262(4) 0.0288(16) Uani 1 1 d .
H4A H 0.2486 0.7988 0.1853 0.035 Uiso 1 1 calc R
H4B H 0.2596 0.7528 0.2598 0.035 Uiso 1 1 calc R
C3 C 0.1830(3) 0.8849(9) 0.2340(4) 0.0368(19) Uani 1 1 d .
H3 H 0.2005 0.8547 0.2836 0.044 Uiso 1 1 calc R
C21 C 0.0465(3) 0.7037(8) -0.2981(5) 0.0362(19) Uani 1 1 d .
H21 H 0.0509 0.6101 -0.3024 0.043 Uiso 1 1 calc R
C6 C 0.3412(3) 0.8910(10) 0.3044(5) 0.0388(19) Uani 1 1 d .
H6A H 0.3415 0.8610 0.2647 0.047 Uiso 1 1 calc R
H6B H 0.3498 0.8119 0.3367 0.047 Uiso 1 1 calc R
C11 C 0.1693(3) 0.9472(10) -0.1344(4) 0.040(2) Uani 1 1 d .
H11 H 0.1525 0.9475 -0.1861 0.048 Uiso 1 1 calc R
C13 C 0.3025(3) 1.0780(8) 0.0825(5) 0.041(2) Uani 1 1 d .
H13A H 0.2812 1.1506 0.0783 0.049 Uiso 1 1 calc R
H13B H 0.3081 1.0994 0.0474 0.049 Uiso 1 1 calc R
C17 C 0.0634(3) 0.8956(8) -0.2227(4) 0.0292(16) Uani 1 1 d .
C5 C 0.2883(3) 0.9424(8) 0.2689(4) 0.0325(17) Uani 1 1 d .
H5A H 0.2885 0.9766 0.3085 0.039 Uiso 1 1 calc R
H5B H 0.2791 1.0188 0.2348 0.039 Uiso 1 1 calc R
C16 C 0.0923(3) 0.9544(9) -0.1455(4) 0.0322(18) Uani 1 1 d .
H16A H 0.0821 1.0500 -0.1495 0.039 Uiso 1 1 calc R
H16B H 0.0843 0.9027 -0.1185 0.039 Uiso 1 1 calc R
C12 C 0.2756(3) 0.9433(8) 0.0614(4) 0.0297(17) Uani 1 1 d .
H12A H 0.2964 0.8717 0.0637 0.036 Uiso 1 1 calc R
H12B H 0.2716 0.9201 0.0981 0.036 Uiso 1 1 calc R
C14 C 0.3532(4) 1.0749(10) 0.1623(7) 0.064(3) Uani 1 1 d .
H14A H 0.3477 1.0427 0.1962 0.077 Uiso 1 1 calc R
H14B H 0.3754 1.0085 0.1647 0.077 Uiso 1 1 calc R
C22 C 0.0690(3) 0.7563(9) -0.2305(4) 0.0365(18) Uani 1 1 d .
H22 H 0.0888 0.6996 -0.1877 0.044 Uiso 1 1 calc R
C7 C 0.3808(4) 1.0037(13) 0.3510(6) 0.062(3) Uani 1 1 d .
H7A H 0.3737 1.0792 0.3183 0.093 Uiso 1 1 calc R
H7B H 0.4143 0.9672 0.3753 0.093 Uiso 1 1 calc R
H7C H 0.3794 1.0363 0.3889 0.093 Uiso 1 1 calc R
C15 C 0.3792(5) 1.2098(11) 0.1894(8) 0.072(4) Uani 1 1 d .
H15A H 0.3897 1.2357 0.1613 0.108 Uiso 1 1 calc R
H15B H 0.4088 1.2034 0.2425 0.108 Uiso 1 1 calc R
H15C H 0.3562 1.2785 0.1822 0.108 Uiso 1 1 calc R
C23 C -0.0239(3) 1.0032(7) -0.4212(4) 0.0212(14) Uani 1 1 d .
H23 H -0.0291 1.0958 -0.4165 0.025 Uiso 1 1 calc R
C24 C -0.0085(3) 0.7347(8) -0.4367(4) 0.0299(16) Uani 1 1 d .
H24 H -0.0030 0.6432 -0.4426 0.036 Uiso 1 1 calc R
C25 C -0.0393(3) 0.8134(7) -0.4975(4) 0.0280(16) Uani 1 1 d .
H25 H -0.0555 0.7763 -0.5454 0.034 Uiso 1 1 calc R
C26 C -0.0478(2) 0.9507(7) -0.4909(4) 0.0217(14) Uani 1 1 d .
Cl1 Cl 0.01718(15) 0.6352(2) 0.4454(2) 0.0832(11) Uani 1 1 d .
Cl2 Cl 0.03105(18) 0.6292(5) 0.3384(2) 0.1115(13) Uani 1 1 d .
C27 C 0.0568(4) 0.5861(10) 0.4281(7) 0.057(3) Uani 1 1 d .
H27A H 0.0898 0.6313 0.4642 0.069 Uiso 1 1 calc R
H27B H 0.0623 0.4867 0.4349 0.069 Uiso 1 1 calc R

loop_
_atom_site_aniso_label
_atom_site_aniso_U_11
_atom_site_aniso_U_22
_atom_site_aniso_U_33
_atom_site_aniso_U_23
_atom_site_aniso_U_13
_atom_site_aniso_U_12
Pd1 0.0155(3) 0.0233(3) 0.0163(3) 0.00143(18) 0.0106(2) 0.00252(19)
I2 0.0279(3) 0.0251(3) 0.0389(3) -0.00393(19) 0.0243(3) -0.00201(18)
I1 0.0333(3) 0.0235(3) 0.0351(3) -0.00246(18) 0.0220(2) -0.00065(19)
C19 0.019(4) 0.021(4) 0.023(3) 0.003(3) 0.013(3) 0.000(3)
N2 0.020(3) 0.034(3) 0.020(3) -0.002(3) 0.012(3) 0.004(3)
N3 0.016(3) 0.038(4) 0.024(3) 0.002(3) 0.013(3) 0.002(3)
N1 0.016(3) 0.039(4) 0.016(3) 0.005(2) 0.008(3) 0.005(3)
N4 0.016(3) 0.050(4) 0.019(3) 0.008(3) 0.011(3) 0.007(3)
C1 0.017(3) 0.023(4) 0.020(3) -0.001(3) 0.011(3) 0.001(3)
C20 0.014(3) 0.017(3) 0.030(4) 0.002(3) 0.010(3) 0.000(3)
C10 0.036(5) 0.064(6) 0.029(4) 0.009(4) 0.025(4) 0.006(4)
C9 0.021(4) 0.027(4) 0.028(4) 0.003(3) 0.018(3) 0.002(3)
C2 0.030(4) 0.063(6) 0.024(4) -0.006(4) 0.021(4) -0.003(4)
C18 0.017(4) 0.028(4) 0.025(3) -0.002(3) 0.012(3) 0.000(3)
C8 0.016(4) 0.036(4) 0.019(3) -0.004(3) 0.009(3) 0.005(3)
C4 0.022(4) 0.040(5) 0.024(3) 0.008(3) 0.015(3) 0.010(3)
C3 0.027(4) 0.061(6) 0.018(3) 0.004(3) 0.012(4) 0.000(4)
C21 0.037(5) 0.030(4) 0.035(4) 0.007(3) 0.020(4) 0.006(4)
C6 0.024(4) 0.056(6) 0.036(4) 0.012(4) 0.019(4) 0.010(4)
C11 0.028(5) 0.076(7) 0.026(4) 0.008(4) 0.023(4) 0.011(4)
C13 0.035(5) 0.031(5) 0.052(5) 0.002(4) 0.026(5) 0.001(4)
C17 0.018(4) 0.046(5) 0.020(3) 0.003(3) 0.011(3) 0.004(3)
C5 0.025(4) 0.040(5) 0.029(4) 0.003(3) 0.016(4) 0.006(3)
C16 0.012(4) 0.056(5) 0.024(4) 0.005(3) 0.010(3) 0.005(3)
C12 0.018(4) 0.041(5) 0.029(4) 0.003(3) 0.015(3) 0.003(3)
C14 0.043(6) 0.037(6) 0.076(7) 0.003(5) 0.023(6) -0.005(5)
C22 0.032(4) 0.040(5) 0.029(4) 0.015(4) 0.016(4) 0.013(4)
C7 0.029(5) 0.098(9) 0.056(6) -0.018(6) 0.026(5) -0.017(5)
C15 0.051(7) 0.054(7) 0.104(10) -0.029(6) 0.047(7) -0.010(5)
C23 0.020(4) 0.017(3) 0.026(3) -0.001(3) 0.014(3) -0.002(3)
C24 0.028(4) 0.026(4) 0.031(4) -0.005(3) 0.017(4) -0.002(3)
C25 0.021(4) 0.033(4) 0.027(4) -0.007(3) 0.014(3) -0.004(3)
C26 0.014(3) 0.027(4) 0.024(3) 0.001(3) 0.012(3) -0.002(3)
Cl1 0.138(3) 0.0239(12) 0.154(3) -0.0022(15) 0.125(3) -0.0039(15)
Cl2 0.124(3) 0.133(4) 0.100(3) -0.005(3) 0.083(3) -0.014(3)
C27 0.054(7) 0.039(5) 0.081(7) 0.003(5) 0.044(6) -0.002(5)

loop_
_atom_type_symbol
_atom_type_description
_atom_type_scat_dispersion_real
_atom_type_scat_dispersion_imag
_atom_type_scat_source
C C 0.0181 0.0091 'International Tables Vol C Tables 4.2.6.8 and 6.1.1.4'
H H 0.0000 0.0000 'International Tables Vol C Tables 4.2.6.8 and 6.1.1.4'
N N 0.0311 0.0180 'International Tables Vol C Tables 4.2.6.8 and 6.1.1.4'
Cl Cl 0.3639 0.7018 'International Tables Vol C Tables 4.2.6.8 and 6.1.1.4'
Pd Pd 0.1215 3.9337 'International Tables Vol C Tables 4.2.6.8 and 6.1.1.4'
I I -0.3257 6.8362 'International Tables Vol C Tables 4.2.6.8 and 6.1.1.4'

loop_
_geom_angle_atom_site_label_1
_geom_angle_atom_site_label_2
_geom_angle_atom_site_label_3
_geom_angle
_geom_angle_site_symmetry_1
_geom_angle_site_symmetry_3
C1 Pd1 C9 176.1(3) . .
C1 Pd1 I2 90.61(19) . .
C9 Pd1 I2 87.8(2) . .
C1 Pd1 I1 91.37(19) . .
C9 Pd1 I1 90.3(2) . .
I2 Pd1 I1 177.11(3) . .
C23 C19 C18 122.2(6) . .
C23 C19 C20 118.7(6) . .
C18 C19 C20 119.1(6) . .
C1 N2 C2 110.0(6) . .
C1 N2 C8 124.4(6) . .
C2 N2 C8 125.5(6) . .
C9 N3 C10 110.3(6) . .
C9 N3 C12 125.5(6) . .
C10 N3 C12 124.2(6) . .
C1 N1 C3 111.0(6) . .
C1 N1 C4 124.4(6) . .
C3 N1 C4 124.5(6) . .
C9 N4 C11 110.9(6) . .
C9 N4 C16 123.8(6) . .
C11 N4 C16 125.3(6) . .
N1 C1 N2 104.3(6) . .
N1 C1 Pd1 126.4(5) . .
N2 C1 Pd1 129.2(5) . .
C19 C20 C21 118.1(7) . .
C19 C20 C24 118.1(6) . .
C21 C20 C24 123.8(7) . .
C11 C10 N3 106.7(7) . .
C11 C10 H10 126.7 . .
N3 C10 H10 126.7 . .
N4 C9 N3 104.8(6) . .
N4 C9 Pd1 128.7(5) . .
N3 C9 Pd1 126.4(5) . .
C3 C2 N2 107.6(6) . .
C3 C2 H2 126.2 . .
N2 C2 H2 126.2 . .
C17 C18 C19 120.5(7) . .
C17 C18 H18 119.7 . .
C19 C18 H18 119.7 . .
N2 C8 C26 113.0(6) . 2_554
N2 C8 H8A 109.0 . .
C26 C8 H8A 109.0 2_554 .
N2 C8 H8B 109.0 . .
C26 C8 H8B 109.0 2_554 .
H8A C8 H8B 107.8 . .
N1 C4 C5 110.8(6) . .
N1 C4 H4A 109.5 . .
C5 C4 H4A 109.5 . .
N1 C4 H4B 109.5 . .
C5 C4 H4B 109.5 . .
H4A C4 H4B 108.1 . .
C2 C3 N1 107.1(6) . .
C2 C3 H3 126.4 . .
N1 C3 H3 126.4 . .
C22 C21 C20 121.4(7) . .
C22 C21 H21 119.3 . .
C20 C21 H21 119.3 . .
C5 C6 C7 110.9(8) . .
C5 C6 H6A 109.5 . .
C7 C6 H6A 109.5 . .
C5 C6 H6B 109.5 . .
C7 C6 H6B 109.5 . .
H6A C6 H6B 108.0 . .
C10 C11 N4 107.2(7) . .
C10 C11 H11 126.4 . .
N4 C11 H11 126.4 . .
C12 C13 C14 111.3(7) . .
C12 C13 H13A 109.4 . .
C14 C13 H13A 109.4 . .
C12 C13 H13B 109.4 . .
C14 C13 H13B 109.4 . .
H13A C13 H13B 108.0 . .
C18 C17 C22 120.3(7) . .
C18 C17 C16 120.5(7) . .
C22 C17 C16 119.2(7) . .
C4 C5 C6 111.2(7) . .
C4 C5 H5A 109.4 . .
C6 C5 H5A 109.4 . .
C4 C5 H5B 109.4 . .
C6 C5 H5B 109.4 . .
H5A C5 H5B 108.0 . .
N4 C16 C17 111.0(6) . .
N4 C16 H16A 109.4 . .
C17 C16 H16A 109.4 . .
N4 C16 H16B 109.4 . .
C17 C16 H16B 109.4 . .
H16A C16 H16B 108.0 . .
N3 C12 C13 112.6(7) . .
N3 C12 H12A 109.1 . .
C13 C12 H12A 109.1 . .
N3 C12 H12B 109.1 . .
C13 C12 H12B 109.1 . .
H12A C12 H12B 107.8 . .
C15 C14 C13 113.8(9) . .
C15 C14 H14A 108.8 . .
C13 C14 H14A 108.8 . .
C15 C14 H14B 108.8 . .
C13 C14 H14B 108.8 . .
H14A C14 H14B 107.7 . .
C21 C22 C17 120.3(7) . .
C21 C22 H22 119.8 . .
C17 C22 H22 119.8 . .
C6 C7 H7A 109.5 . .
C6 C7 H7B 109.5 . .
H7A C7 H7B 109.5 . .
C6 C7 H7C 109.5 . .
H7A C7 H7C 109.5 . .
H7B C7 H7C 109.5 . .
C14 C15 H15A 109.5 . .
C14 C15 H15B 109.5 . .
H15A C15 H15B 109.5 . .
C14 C15 H15C 109.5 . .
H15A C15 H15C 109.5 . .
H15B C15 H15C 109.5 . .
C26 C23 C19 121.8(6) . .
C26 C23 H23 119.1 . .
C19 C23 H23 119.1 . .
C25 C24 C20 121.7(7) . .
C25 C24 H24 119.1 . .
C20 C24 H24 119.1 . .
C24 C25 C26 120.8(7) . .
C24 C25 H25 119.6 . .
C26 C25 H25 119.6 . .
C23 C26 C25 118.9(6) . .
C23 C26 C8 120.0(6) . 2_554
C25 C26 C8 121.0(6) . 2_554
Cl2 C27 Cl1 110.9(6) . .
Cl2 C27 H27A 109.5 . .
Cl1 C27 H27A 109.5 . .
Cl2 C27 H27B 109.5 . .
Cl1 C27 H27B 109.5 . .
H27A C27 H27B 108.1 . .

loop_
_geom_bond_atom_site_label_1
_geom_bond_atom_site_label_2
_geom_bond_distance
_geom_bond_site_symmetry_2
Pd1 C1 2.019(7) .
Pd1 C9 2.023(7) .
Pd1 I2 2.6061(6) .
Pd1 I1 2.6123(6) .
C19 C23 1.415(10) .
C19 C18 1.415(10) .
C19 C20 1.419(9) .
N2 C1 1.377(9) .
N2 C2 1.385(10) .
N2 C8 1.462(9) .
N3 C9 1.348(9) .
N3 C10 1.392(10) .
N3 C12 1.460(9) .
N1 C1 1.361(9) .
N1 C3 1.383(10) .
N1 C4 1.463(9) .
N4 C9 1.346(9) .
N4 C11 1.375(10) .
N4 C16 1.478(9) .
C20 C21 1.425(10) .
C20 C24 1.427(10) .
C10 C11 1.328(12) .
C10 H10 0.9500 .
C2 C3 1.336(12) .
C2 H2 0.9500 .
C18 C17 1.365(11) .
C18 H18 0.9500 .
C8 C26 1.514(9) 2_554
C8 H8A 0.9900 .
C8 H8B 0.9900 .
C4 C5 1.511(11) .
C4 H4A 0.9900 .
C4 H4B 0.9900 .
C3 H3 0.9500 .
C21 C22 1.343(12) .
C21 H21 0.9500 .
C6 C5 1.541(10) .
C6 C7 1.543(14) .
C6 H6A 0.9900 .
C6 H6B 0.9900 .
C11 H11 0.9500 .
C13 C12 1.512(11) .
C13 C14 1.536(14) .
C13 H13A 0.9900 .
C13 H13B 0.9900 .
C17 C22 1.414(12) .
C17 C16 1.511(10) .
C5 H5A 0.9900 .
C5 H5B 0.9900 .
C16 H16A 0.9900 .
C16 H16B 0.9900 .
C12 H12A 0.9900 .
C12 H12B 0.9900 .
C14 C15 1.499(14) .
C14 H14A 0.9900 .
C14 H14B 0.9900 .
C22 H22 0.9500 .
C7 H7A 0.9800 .
C7 H7B 0.9800 .
C7 H7C 0.9800 .
C15 H15A 0.9800 .
C15 H15B 0.9800 .
C15 H15C 0.9800 .
C23 C26 1.374(9) .
C23 H23 0.9500 .
C24 C25 1.347(11) .
C24 H24 0.9500 .
C25 C26 1.415(10) .
C25 H25 0.9500 .
C26 C8 1.514(9) 2_554
Cl1 C27 1.752(11) .
Cl2 C27 1.731(12) .
C27 H27A 0.9900 .
C27 H27B 0.9900 .
